data_7006030
loop_
_publ_author_name
'Tanabe, Yoshiaki'
'Kajitani, Hidenobu'
'Iwasaki, Masakazu'
'Ishii, Youichi'

_publ_section_title
;
 Synthesis and reactivities of a bis(cyanamido)-capped triruthenium
 complex.
;
_journal_issue 41
_journal_name_full 'Dalton transactions (Cambridge, England : 2003)'
_journal_page_first 4701
_journal_page_last 4707
_journal_paper_doi 10.1039/b708328a
_journal_year 2007
_chemical_formula_moiety 'C68 H75 N5 P2 Ru3 '
_chemical_formula_sum 'C68 H75 N5 P2 Ru3'
_chemical_formula_weight 1327.53
_space_group_IT_number 2
_symmetry_cell_setting triclinic
_symmetry_Int_Tables_number 2
_symmetry_space_group_name_Hall '-P 1'
_symmetry_space_group_name_H-M 'P -1'
_cell_angle_alpha 102.13(3)
_cell_angle_beta 101.35(3)
_cell_angle_gamma 108.220(17)
_cell_formula_units_Z 2
_cell_length_a 17.797(4)
_cell_length_b 18.017(4)
_cell_length_c 10.999(4)
_cell_measurement_reflns_used 25
_cell_measurement_temperature 293.1
_cell_measurement_theta_max 20.0
_cell_measurement_theta_min 19.2
_cell_volume 3141.6(17)
_computing_cell_refinement 'MSC/AFC Diffractometer Control'
_computing_data_collection 'MSC/AFC Diffractometer Control'
_computing_data_reduction CrystalStructure
_computing_publication_material 'CrystalStructure 3.7.0'
_computing_structure_refinement CRYSTALS
_computing_structure_solution SIR97
_diffrn_measured_fraction_theta_full 0.996
_diffrn_measured_fraction_theta_max 0.996
_diffrn_measurement_device_type 'Rigaku AFC7S'
_diffrn_measurement_method \w-2\q
_diffrn_radiation_type 'Mo K\a'
_diffrn_radiation_wavelength 0.71069
_diffrn_reflns_av_R_equivalents 0.018
_diffrn_reflns_limit_h_max 23
_diffrn_reflns_limit_h_min 0
_diffrn_reflns_limit_k_max 22
_diffrn_reflns_limit_k_min -23
_diffrn_reflns_limit_l_max 14
_diffrn_reflns_limit_l_min -14
_diffrn_reflns_number 15191
_diffrn_reflns_theta_full 27.51
_diffrn_reflns_theta_max 27.51
_diffrn_standards_decay_% 1.16
_diffrn_standards_interval_count 0
_diffrn_standards_number 3
_exptl_absorpt_coefficient_mu 0.807
_exptl_absorpt_correction_T_max 0.785
_exptl_absorpt_correction_T_min 0.666
_exptl_absorpt_correction_type psi-scan
_exptl_absorpt_process_details '(North, Phillips & Mathews, 1968)'
_exptl_crystal_colour dark_red
_exptl_crystal_density_diffrn 1.403
_exptl_crystal_density_method 'not measured'
_exptl_crystal_description prismatic
_exptl_crystal_F_000 1360.00
_exptl_crystal_size_max 1.00
_exptl_crystal_size_mid 0.40
_exptl_crystal_size_min 0.30
_refine_diff_density_max 0.59
_refine_diff_density_min -0.51
_refine_ls_extinction_coef 117(9)
_refine_ls_extinction_method 'Larson (1970) Crystallographic Computing eq. 22'
_refine_ls_goodness_of_fit_ref 1.000
_refine_ls_hydrogen_treatment refall
_refine_ls_number_parameters 779
_refine_ls_number_reflns 10480
_refine_ls_R_factor_gt 0.0372
_refine_ls_shift/su_max 0.0000
_refine_ls_structure_factor_coef F
_refine_ls_weighting_details 'w = 1/[0.0002Fo^2^ + 2.3250\s(Fo^2^)]'
_refine_ls_weighting_scheme calc
_refine_ls_wR_factor_ref 0.0398
_reflns_number_gt 10480
_reflns_number_total 14418
_reflns_threshold_expression F^2^>2.0\s(F^2^)
_cod_data_source_file b708328a.txt
_cod_data_source_block '__(PPN)[(Cp*Ru)3(NCN)2]'
_cod_depositor_comments
;
The following automatic conversions were performed:

'_exptl_absorpt_correction_type' tag value 'psi-scans' was replaced
with 'psi-scan' value.

Automatic conversion script
Id: cif_fix_values 1646 2011-03-28 12:23:43Z adriana 
;
_cod_original_cell_volume 3141.9(15)
_cod_original_formula_sum 'C68 H75 N5 P2 Ru3 '
_cod_database_code 7006030

loop_
_symmetry_equiv_pos_site_id
_symmetry_equiv_pos_as_xyz
1 +X,+Y,+Z
2 -X,-Y,-Z

loop_
_atom_site_label
_atom_site_type_symbol
_atom_site_fract_x
_atom_site_fract_y
_atom_site_fract_z
_atom_site_U_iso_or_equiv
_atom_site_adp_type
_atom_site_occupancy
_atom_site_symmetry_multiplicity
_atom_site_calc_flag
_atom_site_refinement_flags
_atom_site_disorder_assembly
_atom_site_disorder_group
Ru(1) Ru 0.80367(2) 0.29373(2) 0.54752(3) 0.03414(8) Uani 1.00 1 d . . .
Ru(2) Ru 0.80024(2) 0.23618(2) 0.76769(3) 0.03152(7) Uani 1.00 1 d . . .
Ru(3) Ru 0.75585(2) 0.12458(2) 0.52107(3) 0.03642(8) Uani 1.00 1 d . . .
P(1) P 0.22938(6) 0.23570(6) 0.11989(10) 0.0379(2) Uani 1.00 1 d . . .
P(2) P 0.32451(6) 0.36563(6) 0.02057(10) 0.0385(2) Uani 1.00 1 d . . .
N(1) N 0.85977(18) 0.22439(17) 0.6273(2) 0.0332(8) Uani 1.00 1 d . . .
N(2) N 1.0069(2) 0.2397(2) 0.6603(4) 0.0700(14) Uani 1.00 1 d . . .
N(3) N 0.71449(18) 0.21289(17) 0.5971(2) 0.0335(7) Uani 1.00 1 d . . .
N(4) N 0.5733(2) 0.2106(2) 0.5841(3) 0.0646(12) Uani 1.00 1 d . . .
N(5) N 0.25401(19) 0.31304(19) 0.0691(3) 0.0430(9) Uani 1.00 1 d . . .
C(1) C 0.9380(2) 0.2320(2) 0.6448(3) 0.0432(11) Uani 1.00 1 d . . .
C(2) C 0.6388(2) 0.2102(2) 0.5885(3) 0.0409(10) Uani 1.00 1 d . . .
C(3) C 0.8950(2) 0.3944(3) 0.5162(5) 0.0688(17) Uani 1.00 1 d . . .
C(4) C 0.8470(3) 0.4248(2) 0.5817(4) 0.0630(15) Uani 1.00 1 d . . .
C(5) C 0.7639(3) 0.3889(2) 0.5045(5) 0.0636(16) Uani 1.00 1 d . . .
C(6) C 0.7615(3) 0.3343(2) 0.3884(4) 0.0636(14) Uani 1.00 1 d . . .
C(7) C 0.8442(3) 0.3386(3) 0.3970(5) 0.0675(17) Uani 1.00 1 d . . .
C(8) C 0.9869(3) 0.4172(4) 0.5651(8) 0.149(3) Uani 1.00 1 d . . .
C(9) C 0.8792(5) 0.4899(3) 0.7088(5) 0.153(3) Uani 1.00 1 d . . .
C(10) C 0.6912(4) 0.4054(4) 0.5361(8) 0.139(3) Uani 1.00 1 d . . .
C(11) C 0.6870(4) 0.2850(3) 0.2759(6) 0.160(3) Uani 1.00 1 d . . .
C(12) C 0.8722(5) 0.2961(4) 0.2924(6) 0.155(3) Uani 1.00 1 d . . .
C(13) C 0.8560(2) 0.3253(2) 0.9556(3) 0.0480(11) Uani 1.00 1 d . . .
C(14) C 0.7680(2) 0.2955(2) 0.9269(3) 0.0421(10) Uani 1.00 1 d . . .
C(15) C 0.7400(2) 0.2107(2) 0.9130(3) 0.0475(12) Uani 1.00 1 d . . .
C(16) C 0.8106(3) 0.1884(3) 0.9325(4) 0.0619(16) Uani 1.00 1 d . . .
C(17) C 0.8819(2) 0.2589(3) 0.9602(4) 0.0603(15) Uani 1.00 1 d . . .
C(18) C 0.9125(3) 0.4122(3) 0.9888(5) 0.0873(18) Uani 1.00 1 d . . .
C(19) C 0.7149(2) 0.3458(2) 0.9170(4) 0.0641(15) Uani 1.00 1 d . . .
C(20) C 0.6519(3) 0.1556(3) 0.8878(4) 0.0831(19) Uani 1.00 1 d . . .
C(21) C 0.8098(4) 0.1041(3) 0.9334(5) 0.117(2) Uani 1.00 1 d . . .
C(22) C 0.9695(3) 0.2646(4) 0.9934(5) 0.113(2) Uani 1.00 1 d . . .
C(23) C 0.7893(3) 0.0255(3) 0.4302(6) 0.0771(17) Uani 1.00 1 d . . .
C(24) C 0.7367(4) 0.0430(2) 0.3352(4) 0.0783(18) Uani 1.00 1 d . . .
C(25) C 0.6586(3) 0.0268(2) 0.3700(4) 0.0621(13) Uani 1.00 1 d . . .
C(26) C 0.6715(2) 0.0030(2) 0.4847(4) 0.0530(12) Uani 1.00 1 d . . .
C(27) C 0.7512(3) 0.0030(2) 0.5183(5) 0.0685(16) Uani 1.00 1 d . . .
C(28) C 0.8767(4) 0.0290(4) 0.4283(8) 0.189(3) Uani 1.00 1 d . . .
C(29) C 0.7508(6) 0.0635(4) 0.2165(6) 0.196(3) Uani 1.00 1 d . . .
C(30) C 0.5805(4) 0.0313(3) 0.2973(6) 0.147(2) Uani 1.00 1 d . . .
C(31) C 0.6075(3) -0.0184(3) 0.5562(6) 0.115(2) Uani 1.00 1 d . . .
C(32) C 0.7868(4) -0.0262(3) 0.6277(6) 0.147(3) Uani 1.00 1 d . . .
C(33) C 0.1888(2) 0.2594(2) 0.2545(4) 0.0472(12) Uani 1.00 1 d . . .
C(34) C 0.2098(3) 0.3388(2) 0.3234(5) 0.089(2) Uani 1.00 1 d . . .
C(35) C 0.1826(4) 0.3573(3) 0.4324(6) 0.117(2) Uani 1.00 1 d . . .
C(36) C 0.1350(3) 0.2969(3) 0.4713(5) 0.088(2) Uani 1.00 1 d . . .
C(37) C 0.1128(4) 0.2184(3) 0.4012(6) 0.103(2) Uani 1.00 1 d . . .
C(38) C 0.1398(3) 0.1998(3) 0.2935(5) 0.090(2) Uani 1.00 1 d . . .
C(39) C 0.1510(2) 0.1499(2) -0.0037(3) 0.0394(10) Uani 1.00 1 d . . .
C(40) C 0.1035(2) 0.1637(2) -0.1072(4) 0.0469(11) Uani 1.00 1 d . . .
C(41) C 0.0395(2) 0.0990(2) -0.2003(4) 0.0554(13) Uani 1.00 1 d . . .
C(42) C 0.0228(2) 0.0209(2) -0.1907(4) 0.0558(13) Uani 1.00 1 d . . .
C(43) C 0.0689(2) 0.0065(2) -0.0898(4) 0.0558(13) Uani 1.00 1 d . . .
C(44) C 0.1334(2) 0.0703(2) 0.0037(4) 0.0477(12) Uani 1.00 1 d . . .
C(45) C 0.3132(2) 0.2047(2) 0.1776(4) 0.0458(11) Uani 1.00 1 d . . .
C(46) C 0.3413(2) 0.1619(2) 0.0886(5) 0.0696(17) Uani 1.00 1 d . . .
C(47) C 0.4124(3) 0.1457(3) 0.1369(7) 0.094(2) Uani 1.00 1 d . . .
C(48) C 0.4511(3) 0.1718(4) 0.2660(7) 0.096(2) Uani 1.00 1 d . . .
C(49) C 0.4237(3) 0.2137(3) 0.3522(6) 0.089(2) Uani 1.00 1 d . . .
C(50) C 0.3540(2) 0.2300(2) 0.3088(5) 0.0654(15) Uani 1.00 1 d . . .
C(51) C 0.2807(2) 0.4168(2) -0.0801(3) 0.0416(10) Uani 1.00 1 d . . .
C(52) C 0.1990(2) 0.4088(2) -0.0967(4) 0.0508(12) Uani 1.00 1 d . . .
C(53) C 0.1649(3) 0.4452(2) -0.1789(4) 0.0673(16) Uani 1.00 1 d . . .
C(54) C 0.2105(3) 0.4906(3) -0.2406(4) 0.0727(18) Uani 1.00 1 d . . .
C(55) C 0.2914(3) 0.4995(3) -0.2244(4) 0.0747(19) Uani 1.00 1 d . . .
C(56) C 0.3267(2) 0.4617(2) -0.1461(4) 0.0587(14) Uani 1.00 1 d . . .
C(57) C 0.4065(2) 0.4426(2) 0.1537(4) 0.0465(11) Uani 1.00 1 d . . .
C(58) C 0.4578(2) 0.4193(3) 0.2374(4) 0.0636(15) Uani 1.00 1 d . . .
C(59) C 0.5180(3) 0.4766(4) 0.3441(5) 0.084(2) Uani 1.00 1 d . . .
C(60) C 0.5268(3) 0.5572(4) 0.3687(5) 0.099(2) Uani 1.00 1 d . . .
C(61) C 0.4758(4) 0.5801(3) 0.2894(5) 0.094(2) Uani 1.00 1 d . . .
C(62) C 0.4162(3) 0.5237(2) 0.1816(4) 0.0656(15) Uani 1.00 1 d . . .
C(63) C 0.3662(2) 0.3055(2) -0.0794(4) 0.0506(12) Uani 1.00 1 d . . .
C(64) C 0.3111(3) 0.2441(3) -0.1857(5) 0.0787(18) Uani 1.00 1 d . . .
C(65) C 0.3382(4) 0.1931(3) -0.2635(6) 0.107(2) Uani 1.00 1 d . . .
C(66) C 0.4202(5) 0.2048(4) -0.2365(8) 0.115(3) Uani 1.00 1 d . . .
C(67) C 0.4739(4) 0.2647(4) -0.1340(7) 0.107(2) Uani 1.00 1 d . . .
C(68) C 0.4487(3) 0.3170(2) -0.0533(5) 0.0752(18) Uani 1.00 1 d . . .
H(1) H 1.0072 0.4556 0.6488 0.179 Uiso 1.00 1 c R . .
H(2) H 1.0130 0.4406 0.5074 0.179 Uiso 1.00 1 c R . .
H(3) H 0.9984 0.3697 0.5699 0.179 Uiso 1.00 1 c R . .
H(4) H 0.8349 0.5029 0.7311 0.184 Uiso 1.00 1 c R . .
H(5) H 0.9188 0.5373 0.7022 0.184 Uiso 1.00 1 c R . .
H(6) H 0.9042 0.4709 0.7739 0.184 Uiso 1.00 1 c R . .
H(7) H 0.6431 0.3746 0.4655 0.167 Uiso 1.00 1 c R . .
H(8) H 0.7010 0.4619 0.5510 0.167 Uiso 1.00 1 c R . .
H(9) H 0.6834 0.3901 0.6116 0.167 Uiso 1.00 1 c R . .
H(10) H 0.7023 0.2552 0.2094 0.192 Uiso 1.00 1 c R . .
H(11) H 0.6640 0.3205 0.2437 0.192 Uiso 1.00 1 c R . .
H(12) H 0.6474 0.2481 0.3031 0.192 Uiso 1.00 1 c R . .
H(13) H 0.9301 0.3099 0.3216 0.186 Uiso 1.00 1 c R . .
H(14) H 0.8593 0.3129 0.2172 0.186 Uiso 1.00 1 c R . .
H(15) H 0.8448 0.2387 0.2723 0.186 Uiso 1.00 1 c R . .
H(16) H 0.9680 0.4152 1.0062 0.105 Uiso 1.00 1 c R . .
H(17) H 0.9051 0.4435 1.0632 0.105 Uiso 1.00 1 c R . .
H(18) H 0.9005 0.4331 0.9180 0.105 Uiso 1.00 1 c R . .
H(19) H 0.7486 0.4010 0.9306 0.077 Uiso 1.00 1 c R . .
H(20) H 0.6859 0.3428 0.9808 0.077 Uiso 1.00 1 c R . .
H(21) H 0.6765 0.3253 0.8332 0.077 Uiso 1.00 1 c R . .
H(22) H 0.6175 0.1866 0.8830 0.100 Uiso 1.00 1 c R . .
H(23) H 0.6471 0.1315 0.9562 0.100 Uiso 1.00 1 c R . .
H(24) H 0.6354 0.1139 0.8081 0.100 Uiso 1.00 1 c R . .
H(25) H 0.7548 0.0682 0.9192 0.140 Uiso 1.00 1 c R . .
H(26) H 0.8428 0.1073 1.0150 0.140 Uiso 1.00 1 c R . .
H(27) H 0.8314 0.0840 0.8667 0.140 Uiso 1.00 1 c R . .
H(28) H 0.9710 0.2119 0.9900 0.135 Uiso 1.00 1 c R . .
H(29) H 0.9980 0.3005 1.0782 0.135 Uiso 1.00 1 c R . .
H(30) H 0.9953 0.2849 0.9329 0.135 Uiso 1.00 1 c R . .
H(31) H 0.8883 0.0436 0.3540 0.227 Uiso 1.00 1 c R . .
H(32) H 0.8799 -0.0229 0.4255 0.227 Uiso 1.00 1 c R . .
H(33) H 0.9158 0.0687 0.5043 0.227 Uiso 1.00 1 c R . .
H(34) H 0.7018 0.0657 0.1666 0.236 Uiso 1.00 1 c R . .
H(35) H 0.7653 0.0230 0.1670 0.236 Uiso 1.00 1 c R . .
H(36) H 0.7942 0.1152 0.2396 0.236 Uiso 1.00 1 c R . .
H(37) H 0.5396 0.0166 0.3410 0.176 Uiso 1.00 1 c R . .
H(38) H 0.5619 -0.0053 0.2122 0.176 Uiso 1.00 1 c R . .
H(39) H 0.5904 0.0854 0.2924 0.176 Uiso 1.00 1 c R . .
H(40) H 0.6301 -0.0306 0.6318 0.139 Uiso 1.00 1 c R . .
H(41) H 0.5610 -0.0647 0.5016 0.139 Uiso 1.00 1 c R . .
H(42) H 0.5909 0.0265 0.5802 0.139 Uiso 1.00 1 c R . .
H(43) H 0.8417 -0.0212 0.6292 0.177 Uiso 1.00 1 c R . .
H(44) H 0.7542 -0.0817 0.6146 0.177 Uiso 1.00 1 c R . .
H(45) H 0.7867 0.0061 0.7079 0.177 Uiso 1.00 1 c R . .
H(46) H 0.2431 0.3815 0.2971 0.107 Uiso 1.00 1 c R . .
H(47) H 0.1976 0.4128 0.4799 0.141 Uiso 1.00 1 c R . .
H(48) H 0.1177 0.3098 0.5468 0.106 Uiso 1.00 1 c R . .
H(49) H 0.0783 0.1757 0.4261 0.124 Uiso 1.00 1 c R . .
H(50) H 0.1239 0.1442 0.2456 0.108 Uiso 1.00 1 c R . .
H(51) H 0.1151 0.2177 -0.1138 0.056 Uiso 1.00 1 c R . .
H(52) H 0.0071 0.1085 -0.2708 0.066 Uiso 1.00 1 c R . .
H(53) H -0.0212 -0.0234 -0.2547 0.067 Uiso 1.00 1 c R . .
H(54) H 0.0566 -0.0476 -0.0840 0.067 Uiso 1.00 1 c R . .
H(55) H 0.1656 0.0598 0.0730 0.057 Uiso 1.00 1 c R . .
H(56) H 0.3138 0.1440 -0.0016 0.084 Uiso 1.00 1 c R . .
H(57) H 0.4333 0.1164 0.0786 0.113 Uiso 1.00 1 c R . .
H(58) H 0.4987 0.1601 0.2963 0.116 Uiso 1.00 1 c R . .
H(59) H 0.4521 0.2319 0.4420 0.107 Uiso 1.00 1 c R . .
H(60) H 0.3339 0.2587 0.3692 0.078 Uiso 1.00 1 c R . .
H(61) H 0.1667 0.3784 -0.0517 0.061 Uiso 1.00 1 c R . .
H(62) H 0.1084 0.4383 -0.1922 0.081 Uiso 1.00 1 c R . .
H(63) H 0.1864 0.5163 -0.2954 0.087 Uiso 1.00 1 c R . .
H(64) H 0.3234 0.5318 -0.2674 0.090 Uiso 1.00 1 c R . .
H(65) H 0.3824 0.4665 -0.1373 0.070 Uiso 1.00 1 c R . .
H(66) H 0.5533 0.4604 0.4004 0.101 Uiso 1.00 1 c R . .
H(67) H 0.4513 0.3634 0.2209 0.076 Uiso 1.00 1 c R . .
H(68) H 0.5688 0.5970 0.4416 0.118 Uiso 1.00 1 c R . .
H(69) H 0.4812 0.6358 0.3084 0.112 Uiso 1.00 1 c R . .
H(70) H 0.3815 0.5409 0.1258 0.079 Uiso 1.00 1 c R . .
H(71) H 0.2543 0.2364 -0.2059 0.094 Uiso 1.00 1 c R . .
H(72) H 0.2997 0.1498 -0.3360 0.129 Uiso 1.00 1 c R . .
H(73) H 0.4388 0.1703 -0.2908 0.138 Uiso 1.00 1 c R . .
H(74) H 0.5306 0.2721 -0.1153 0.129 Uiso 1.00 1 c R . .
H(75) H 0.4879 0.3599 0.0189 0.090 Uiso 1.00 1 c R . .

loop_
_atom_site_aniso_label
_atom_site_aniso_U_11
_atom_site_aniso_U_22
_atom_site_aniso_U_33
_atom_site_aniso_U_12
_atom_site_aniso_U_13
_atom_site_aniso_U_23
Ru(1) 0.03682(17) 0.03209(16) 0.03199(16) 0.00935(12) 0.00732(12) 0.01368(12)
Ru(2) 0.03593(16) 0.03540(16) 0.02842(14) 0.01715(12) 0.01141(12) 0.01156(12)
Ru(3) 0.03829(17) 0.02913(14) 0.03896(17) 0.00848(12) 0.01636(13) 0.00510(12)
P(1) 0.0345(5) 0.0337(5) 0.0482(5) 0.0133(4) 0.0133(4) 0.0146(4)
P(2) 0.0360(5) 0.0335(5) 0.0492(5) 0.0140(4) 0.0163(4) 0.0130(4)
N(1) 0.0333(16) 0.0311(15) 0.0376(16) 0.0103(12) 0.0143(13) 0.0132(12)
N(2) 0.045(2) 0.080(2) 0.110(3) 0.032(2) 0.034(2) 0.051(2)
N(3) 0.0360(16) 0.0331(15) 0.0299(15) 0.0120(13) 0.0092(13) 0.0077(12)
N(4) 0.042(2) 0.077(2) 0.073(2) 0.025(2) 0.0110(19) 0.019(2)
N(5) 0.0393(18) 0.0395(17) 0.061(2) 0.0176(14) 0.0233(16) 0.0242(16)
C(1) 0.049(2) 0.038(2) 0.050(2) 0.0166(18) 0.020(2) 0.0221(18)
C(2) 0.037(2) 0.041(2) 0.039(2) 0.0105(17) 0.0062(17) 0.0113(17)
C(3) 0.046(2) 0.064(3) 0.102(4) 0.011(2) 0.011(2) 0.059(3)
C(4) 0.086(3) 0.037(2) 0.055(2) 0.011(2) 0.004(2) 0.023(2)
C(5) 0.066(3) 0.054(2) 0.095(3) 0.030(2) 0.033(3) 0.050(2)
C(6) 0.064(3) 0.052(2) 0.054(2) -0.001(2) -0.011(2) 0.034(2)
C(7) 0.092(4) 0.063(3) 0.072(3) 0.031(3) 0.045(3) 0.047(2)
C(8) 0.054(3) 0.131(5) 0.273(9) 0.007(3) 0.011(4) 0.152(6)
C(9) 0.267(10) 0.044(3) 0.091(5) 0.021(4) -0.004(5) 0.010(3)
C(10) 0.130(5) 0.130(5) 0.269(9) 0.102(5) 0.122(6) 0.144(6)
C(11) 0.162(6) 0.105(5) 0.117(5) -0.020(4) -0.085(5) 0.061(4)
C(12) 0.274(10) 0.135(6) 0.149(6) 0.102(7) 0.166(7) 0.094(5)
C(13) 0.042(2) 0.062(2) 0.033(2) 0.016(2) 0.0070(17) 0.0063(19)
C(14) 0.042(2) 0.051(2) 0.034(2) 0.0204(18) 0.0111(17) 0.0070(17)
C(15) 0.057(2) 0.052(2) 0.037(2) 0.017(2) 0.0239(19) 0.0153(18)
C(16) 0.101(4) 0.074(3) 0.036(2) 0.054(3) 0.025(2) 0.028(2)
C(17) 0.060(3) 0.102(4) 0.035(2) 0.051(3) 0.013(2) 0.020(2)
C(18) 0.069(3) 0.087(4) 0.063(3) -0.002(3) 0.001(2) -0.003(2)
C(19) 0.063(3) 0.070(3) 0.060(2) 0.040(2) 0.014(2) -0.001(2)
C(20) 0.090(4) 0.085(3) 0.069(3) 0.009(3) 0.047(3) 0.025(2)
C(21) 0.232(8) 0.114(4) 0.086(4) 0.123(5) 0.077(5) 0.071(3)
C(22) 0.082(4) 0.215(7) 0.072(3) 0.104(4) 0.016(3) 0.035(4)
C(23) 0.054(3) 0.053(3) 0.096(4) 0.013(2) 0.021(3) -0.024(2)
C(24) 0.133(5) 0.039(2) 0.051(3) 0.010(3) 0.052(3) -0.001(2)
C(25) 0.068(3) 0.038(2) 0.056(2) 0.021(2) -0.014(2) -0.010(2)
C(26) 0.054(2) 0.030(2) 0.061(2) 0.0041(18) 0.013(2) 0.0060(19)
C(27) 0.073(3) 0.043(2) 0.079(3) 0.030(2) 0.005(2) -0.001(2)
C(28) 0.079(4) 0.151(7) 0.266(10) 0.036(4) 0.060(6) -0.088(6)
C(29) 0.387(14) 0.083(5) 0.081(4) 0.014(6) 0.130(7) -0.001(3)
C(30) 0.135(6) 0.090(4) 0.142(6) 0.060(4) -0.076(5) -0.037(4)
C(31) 0.116(5) 0.065(3) 0.135(5) -0.018(3) 0.064(4) 0.019(3)
C(32) 0.192(8) 0.079(4) 0.135(6) 0.081(5) -0.050(5) 0.001(4)
C(33) 0.049(2) 0.041(2) 0.054(2) 0.0153(19) 0.020(2) 0.0152(19)
C(34) 0.140(5) 0.048(2) 0.087(4) 0.024(3) 0.069(3) 0.020(2)
C(35) 0.205(7) 0.063(3) 0.105(5) 0.045(4) 0.102(5) 0.020(3)
C(36) 0.117(5) 0.087(4) 0.081(4) 0.044(3) 0.064(3) 0.024(3)
C(37) 0.130(5) 0.068(3) 0.118(5) 0.012(3) 0.089(4) 0.025(3)
C(38) 0.118(4) 0.050(3) 0.099(4) 0.008(3) 0.075(3) 0.009(2)
C(39) 0.036(2) 0.038(2) 0.049(2) 0.0179(17) 0.0159(17) 0.0144(17)
C(40) 0.044(2) 0.041(2) 0.059(2) 0.0199(19) 0.013(2) 0.0160(19)
C(41) 0.044(2) 0.059(2) 0.057(2) 0.020(2) 0.002(2) 0.014(2)
C(42) 0.042(2) 0.048(2) 0.062(2) 0.008(2) 0.010(2) 0.003(2)
C(43) 0.054(2) 0.035(2) 0.074(3) 0.014(2) 0.017(2) 0.014(2)
C(44) 0.049(2) 0.041(2) 0.057(2) 0.0198(19) 0.012(2) 0.0195(19)
C(45) 0.033(2) 0.039(2) 0.065(2) 0.0121(17) 0.0084(19) 0.022(2)
C(46) 0.060(3) 0.069(3) 0.095(4) 0.039(2) 0.023(2) 0.029(3)
C(47) 0.075(4) 0.097(4) 0.147(6) 0.058(3) 0.043(4) 0.054(4)
C(48) 0.049(3) 0.098(4) 0.157(6) 0.037(3) 0.011(3) 0.072(4)
C(49) 0.063(3) 0.077(3) 0.114(5) 0.017(3) -0.013(3) 0.048(3)
C(50) 0.056(2) 0.059(2) 0.075(3) 0.019(2) 0.002(2) 0.026(2)
C(51) 0.048(2) 0.035(2) 0.042(2) 0.0160(17) 0.0131(18) 0.0087(16)
C(52) 0.049(2) 0.044(2) 0.058(2) 0.018(2) 0.010(2) 0.018(2)
C(53) 0.066(3) 0.064(3) 0.070(3) 0.032(2) 0.001(2) 0.019(2)
C(54) 0.108(4) 0.066(3) 0.054(3) 0.049(3) 0.012(3) 0.020(2)
C(55) 0.110(4) 0.068(3) 0.064(3) 0.036(3) 0.038(3) 0.039(2)
C(56) 0.063(3) 0.064(2) 0.061(2) 0.025(2) 0.029(2) 0.029(2)
C(57) 0.042(2) 0.046(2) 0.049(2) 0.0110(18) 0.0161(19) 0.0150(19)
C(58) 0.049(2) 0.068(3) 0.065(3) 0.010(2) 0.011(2) 0.025(2)
C(59) 0.055(3) 0.121(5) 0.064(3) 0.019(3) 0.004(2) 0.037(3)
C(60) 0.078(4) 0.107(5) 0.058(3) -0.015(3) 0.005(3) 0.003(3)
C(61) 0.119(5) 0.060(3) 0.060(3) 0.006(3) 0.003(3) -0.005(2)
C(62) 0.077(3) 0.049(2) 0.056(2) 0.018(2) 0.006(2) 0.004(2)
C(63) 0.049(2) 0.039(2) 0.070(2) 0.0171(19) 0.031(2) 0.016(2)
C(64) 0.070(3) 0.068(3) 0.087(3) 0.024(2) 0.031(3) -0.007(2)
C(65) 0.120(5) 0.063(3) 0.114(5) 0.017(3) 0.056(4) -0.020(3)
C(66) 0.139(6) 0.070(4) 0.167(7) 0.051(4) 0.102(6) 0.021(4)
C(67) 0.080(4) 0.088(4) 0.176(7) 0.045(3) 0.077(4) 0.022(4)
C(68) 0.058(3) 0.061(3) 0.113(4) 0.024(2) 0.043(3) 0.017(3)

loop_
_atom_type_symbol
_atom_type_description
_atom_type_scat_dispersion_real
_atom_type_scat_dispersion_imag
_atom_type_scat_source
C C 0.003 0.002
;
International Tables for Crystallography
(1992, Vol. C, Tables 4.2.6.8 and 6.1.1.4)
;
H H 0.000 0.000
;
International Tables for Crystallography
(1992, Vol. C, Table 6.1.1.4)
;
N N 0.006 0.003
;
International Tables for Crystallography
(1992, Vol. C, Tables 4.2.6.8 and 6.1.1.4)
;
P P 0.102 0.094
;
International Tables for Crystallography
(1992, Vol. C, Tables 4.2.6.8 and 6.1.1.4)
;
Ru Ru -1.259 0.836
;
International Tables for Crystallography
(1992, Vol. C, Tables 4.2.6.8 and 6.1.1.4)
;

loop_
_geom_angle_atom_site_label_1
_geom_angle_atom_site_label_2
_geom_angle_atom_site_label_3
_geom_angle
_geom_angle_publ_flag
_geom_angle_site_symmetry_1
_geom_angle_site_symmetry_2
_geom_angle_site_symmetry_3
Ru(2) Ru(1) Ru(3) 59.529(11) ? . . .
Ru(2) Ru(1) N(1) 46.28(9) ? . . .
Ru(2) Ru(1) N(3) 46.08(7) ? . . .
Ru(2) Ru(1) C(3) 131.08(15) ? . . .
Ru(2) Ru(1) C(4) 116.88(13) ? . . .
Ru(2) Ru(1) C(5) 127.62(16) ? . . .
Ru(2) Ru(1) C(6) 158.33(15) ? . . .
Ru(2) Ru(1) C(7) 162.41(17) ? . . .
Ru(3) Ru(1) N(1) 46.39(6) ? . . .
Ru(3) Ru(1) N(3) 46.28(9) ? . . .
Ru(3) Ru(1) C(3) 142.40(16) ? . . .
Ru(3) Ru(1) C(4) 175.60(13) ? . . .
Ru(3) Ru(1) C(5) 145.53(11) ? . . .
Ru(3) Ru(1) C(6) 120.05(10) ? . . .
Ru(3) Ru(1) C(7) 119.04(14) ? . . .
N(1) Ru(1) N(3) 74.41(13) ? . . .
N(1) Ru(1) C(3) 109.91(18) ? . . .
N(1) Ru(1) C(4) 129.48(15) ? . . .
N(1) Ru(1) C(5) 166.49(13) ? . . .
N(1) Ru(1) C(6) 151.47(17) ? . . .
N(1) Ru(1) C(7) 118.5(2) ? . . .
N(3) Ru(1) C(3) 170.85(18) ? . . .
N(3) Ru(1) C(4) 133.76(19) ? . . .
N(3) Ru(1) C(5) 110.18(18) ? . . .
N(3) Ru(1) C(6) 115.86(15) ? . . .
N(3) Ru(1) C(7) 147.60(14) ? . . .
C(3) Ru(1) C(4) 37.3(2) ? . . .
C(3) Ru(1) C(5) 63.8(2) ? . . .
C(3) Ru(1) C(6) 64.36(19) ? . . .
C(3) Ru(1) C(7) 37.92(18) ? . . .
C(4) Ru(1) C(5) 38.31(18) ? . . .
C(4) Ru(1) C(6) 64.28(16) ? . . .
C(4) Ru(1) C(7) 63.5(2) ? . . .
C(5) Ru(1) C(6) 38.8(2) ? . . .
C(5) Ru(1) C(7) 64.8(2) ? . . .
C(6) Ru(1) C(7) 39.2(2) ? . . .
Ru(1) Ru(2) Ru(3) 60.197(11) ? . . .
Ru(1) Ru(2) N(1) 46.47(9) ? . . .
Ru(1) Ru(2) N(3) 46.09(8) ? . . .
Ru(1) Ru(2) C(13) 117.53(12) ? . . .
Ru(1) Ru(2) C(14) 121.31(12) ? . . .
Ru(1) Ru(2) C(15) 148.43(13) ? . . .
Ru(1) Ru(2) C(16) 172.90(17) ? . . .
Ru(1) Ru(2) C(17) 138.87(13) ? . . .
Ru(3) Ru(2) N(1) 46.76(6) ? . . .
Ru(3) Ru(2) N(3) 46.65(9) ? . . .
Ru(3) Ru(2) C(13) 170.00(12) ? . . .
Ru(3) Ru(2) C(14) 150.92(9) ? . . .
Ru(3) Ru(2) C(15) 122.81(9) ? . . .
Ru(3) Ru(2) C(16) 117.12(12) ? . . .
Ru(3) Ru(2) C(17) 136.40(16) ? . . .
N(1) Ru(2) N(3) 74.56(12) ? . . .
N(1) Ru(2) C(13) 123.92(13) ? . . .
N(1) Ru(2) C(14) 158.05(12) ? . . .
N(1) Ru(2) C(15) 161.45(16) ? . . .
N(1) Ru(2) C(16) 126.6(2) ? . . .
N(1) Ru(2) C(17) 111.22(16) ? . . .
N(3) Ru(2) C(13) 140.02(16) ? . . .
N(3) Ru(2) C(14) 110.65(14) ? . . .
N(3) Ru(2) C(15) 109.86(14) ? . . .
N(3) Ru(2) C(16) 137.82(15) ? . . .
N(3) Ru(2) C(17) 174.09(17) ? . . .
C(13) Ru(2) C(14) 39.08(15) ? . . .
C(13) Ru(2) C(15) 64.77(14) ? . . .
C(13) Ru(2) C(16) 63.84(17) ? . . .
C(13) Ru(2) C(17) 38.0(2) ? . . .
C(14) Ru(2) C(15) 38.73(16) ? . . .
C(14) Ru(2) C(16) 64.5(2) ? . . .
C(14) Ru(2) C(17) 64.53(19) ? . . .
C(15) Ru(2) C(16) 38.6(2) ? . . .
C(15) Ru(2) C(17) 64.27(17) ? . . .
C(16) Ru(2) C(17) 37.79(18) ? . . .
Ru(1) Ru(3) Ru(2) 60.274(11) ? . . .
Ru(1) Ru(3) N(1) 46.51(9) ? . . .
Ru(1) Ru(3) N(3) 46.13(8) ? . . .
Ru(1) Ru(3) C(23) 136.40(16) ? . . .
Ru(1) Ru(3) C(24) 118.40(14) ? . . .
Ru(1) Ru(3) C(25) 127.12(14) ? . . .
Ru(1) Ru(3) C(26) 155.98(14) ? . . .
Ru(1) Ru(3) C(27) 166.06(14) ? . . .
Ru(2) Ru(3) N(1) 46.70(9) ? . . .
Ru(2) Ru(3) N(3) 46.49(7) ? . . .
Ru(2) Ru(3) C(23) 137.50(16) ? . . .
Ru(2) Ru(3) C(24) 173.48(19) ? . . .
Ru(2) Ru(3) C(25) 146.24(15) ? . . .
Ru(2) Ru(3) C(26) 119.05(13) ? . . .
Ru(2) Ru(3) C(27) 115.89(14) ? . . .
N(1) Ru(3) N(3) 74.39(12) ? . . .
N(1) Ru(3) C(23) 110.27(15) ? . . .
N(1) Ru(3) C(24) 127.3(2) ? . . .
N(1) Ru(3) C(25) 165.55(17) ? . . .
N(1) Ru(3) C(26) 152.84(16) ? . . .
N(1) Ru(3) C(27) 120.30(16) ? . . .
N(3) Ru(3) C(23) 175.23(14) ? . . .
N(3) Ru(3) C(24) 138.0(2) ? . . .
N(3) Ru(3) C(25) 110.77(17) ? . . .
N(3) Ru(3) C(26) 113.84(16) ? . . .
N(3) Ru(3) C(27) 142.55(19) ? . . .
C(23) Ru(3) C(24) 38.4(2) ? . . .
C(23) Ru(3) C(25) 64.5(2) ? . . .
C(23) Ru(3) C(26) 62.5(2) ? . . .
C(23) Ru(3) C(27) 36.3(2) ? . . .
C(24) Ru(3) C(25) 40.1(2) ? . . .
C(24) Ru(3) C(26) 65.0(2) ? . . .
C(24) Ru(3) C(27) 63.7(2) ? . . .
C(25) Ru(3) C(26) 38.64(18) ? . . .
C(25) Ru(3) C(27) 64.26(19) ? . . .
C(26) Ru(3) C(27) 37.9(2) ? . . .
N(5) P(1) C(33) 108.1(2) ? . . .
N(5) P(1) C(39) 110.89(18) ? . . .
N(5) P(1) C(45) 114.86(19) ? . . .
C(33) P(1) C(39) 108.26(18) ? . . .
C(33) P(1) C(45) 106.7(2) ? . . .
C(39) P(1) C(45) 107.78(19) ? . . .
N(5) P(2) C(51) 107.9(2) ? . . .
N(5) P(2) C(57) 111.54(19) ? . . .
N(5) P(2) C(63) 113.69(19) ? . . .
C(51) P(2) C(57) 107.72(19) ? . . .
C(51) P(2) C(63) 105.8(2) ? . . .
C(57) P(2) C(63) 109.8(2) ? . . .
Ru(1) N(1) Ru(2) 87.25(13) ? . . .
Ru(1) N(1) Ru(3) 87.10(11) ? . . .
Ru(1) N(1) C(1) 126.8(2) ? . . .
Ru(2) N(1) Ru(3) 86.54(11) ? . . .
Ru(2) N(1) C(1) 126.9(2) ? . . .
Ru(3) N(1) C(1) 128.4(2) ? . . .
Ru(1) N(3) Ru(2) 87.82(10) ? . . .
Ru(1) N(3) Ru(3) 87.59(13) ? . . .
Ru(1) N(3) C(2) 126.8(2) ? . . .
Ru(2) N(3) Ru(3) 86.86(13) ? . . .
Ru(2) N(3) C(2) 124.0(2) ? . . .
Ru(3) N(3) C(2) 130.3(2) ? . . .
P(1) N(5) P(2) 141.3(2) ? . . .
N(1) C(1) N(2) 179.2(4) ? . . .
N(3) C(2) N(4) 177.6(3) ? . . .
Ru(1) C(3) C(4) 71.3(3) ? . . .
Ru(1) C(3) C(7) 70.1(3) ? . . .
Ru(1) C(3) C(8) 124.4(4) ? . . .
C(4) C(3) C(7) 108.9(4) ? . . .
C(4) C(3) C(8) 125.8(4) ? . . .
C(7) C(3) C(8) 125.4(6) ? . . .
Ru(1) C(4) C(3) 71.4(3) ? . . .
Ru(1) C(4) C(5) 70.4(2) ? . . .
Ru(1) C(4) C(9) 128.0(4) ? . . .
C(3) C(4) C(5) 109.1(4) ? . . .
C(3) C(4) C(9) 125.2(5) ? . . .
C(5) C(4) C(9) 125.6(6) ? . . .
Ru(1) C(5) C(4) 71.3(3) ? . . .
Ru(1) C(5) C(6) 69.6(3) ? . . .
Ru(1) C(5) C(10) 125.0(4) ? . . .
C(4) C(5) C(6) 107.0(5) ? . . .
C(4) C(5) C(10) 127.3(5) ? . . .
C(6) C(5) C(10) 125.7(4) ? . . .
Ru(1) C(6) C(5) 71.6(3) ? . . .
Ru(1) C(6) C(7) 70.9(3) ? . . .
Ru(1) C(6) C(11) 125.1(4) ? . . .
C(5) C(6) C(7) 107.3(3) ? . . .
C(5) C(6) C(11) 126.0(5) ? . . .
C(7) C(6) C(11) 126.6(5) ? . . .
Ru(1) C(7) C(3) 72.0(3) ? . . .
Ru(1) C(7) C(6) 69.9(3) ? . . .
Ru(1) C(7) C(12) 127.3(4) ? . . .
C(3) C(7) C(6) 107.7(5) ? . . .
C(3) C(7) C(12) 126.1(6) ? . . .
C(6) C(7) C(12) 126.0(4) ? . . .
Ru(2) C(13) C(14) 69.53(19) ? . . .
Ru(2) C(13) C(17) 72.6(2) ? . . .
Ru(2) C(13) C(18) 128.3(3) ? . . .
C(14) C(13) C(17) 108.2(3) ? . . .
C(14) C(13) C(18) 126.6(4) ? . . .
C(17) C(13) C(18) 124.9(4) ? . . .
Ru(2) C(14) C(13) 71.4(2) ? . . .
Ru(2) C(14) C(15) 71.1(2) ? . . .
Ru(2) C(14) C(19) 124.3(2) ? . . .
C(13) C(14) C(15) 107.7(4) ? . . .
C(13) C(14) C(19) 126.2(3) ? . . .
C(15) C(14) C(19) 126.1(3) ? . . .
Ru(2) C(15) C(14) 70.1(2) ? . . .
Ru(2) C(15) C(16) 71.5(2) ? . . .
Ru(2) C(15) C(20) 125.6(2) ? . . .
C(14) C(15) C(16) 107.6(3) ? . . .
C(14) C(15) C(20) 125.6(4) ? . . .
C(16) C(15) C(20) 126.8(4) ? . . .
Ru(2) C(16) C(15) 69.8(2) ? . . .
Ru(2) C(16) C(17) 72.3(3) ? . . .
Ru(2) C(16) C(21) 127.4(3) ? . . .
C(15) C(16) C(17) 108.8(5) ? . . .
C(15) C(16) C(21) 125.6(4) ? . . .
C(17) C(16) C(21) 125.4(6) ? . . .
Ru(2) C(17) C(13) 69.4(2) ? . . .
Ru(2) C(17) C(16) 69.9(2) ? . . .
Ru(2) C(17) C(22) 127.6(3) ? . . .
C(13) C(17) C(16) 107.6(4) ? . . .
C(13) C(17) C(22) 125.3(4) ? . . .
C(16) C(17) C(22) 127.1(6) ? . . .
Ru(3) C(23) C(24) 70.1(3) ? . . .
Ru(3) C(23) C(27) 71.6(3) ? . . .
Ru(3) C(23) C(28) 126.8(3) ? . . .
C(24) C(23) C(27) 110.7(5) ? . . .
C(24) C(23) C(28) 123.8(6) ? . . .
C(27) C(23) C(28) 125.5(6) ? . . .
Ru(3) C(24) C(23) 71.5(3) ? . . .
Ru(3) C(24) C(25) 69.8(2) ? . . .
Ru(3) C(24) C(29) 128.3(3) ? . . .
C(23) C(24) C(25) 105.4(5) ? . . .
C(23) C(24) C(29) 128.8(7) ? . . .
C(25) C(24) C(29) 125.4(6) ? . . .
Ru(3) C(25) C(24) 70.1(2) ? . . .
Ru(3) C(25) C(26) 70.4(2) ? . . .
Ru(3) C(25) C(30) 125.8(3) ? . . .
C(24) C(25) C(26) 105.7(4) ? . . .
C(24) C(25) C(30) 127.5(5) ? . . .
C(26) C(25) C(30) 126.7(5) ? . . .
Ru(3) C(26) C(25) 71.0(2) ? . . .
Ru(3) C(26) C(27) 72.1(2) ? . . .
Ru(3) C(26) C(31) 123.0(3) ? . . .
C(25) C(26) C(27) 109.1(4) ? . . .
C(25) C(26) C(31) 124.0(4) ? . . .
C(27) C(26) C(31) 126.9(5) ? . . .
Ru(3) C(27) C(23) 72.1(3) ? . . .
Ru(3) C(27) C(26) 70.0(2) ? . . .
Ru(3) C(27) C(32) 128.9(3) ? . . .
C(23) C(27) C(26) 109.1(5) ? . . .
C(23) C(27) C(32) 124.9(6) ? . . .
C(26) C(27) C(32) 125.7(5) ? . . .
P(1) C(33) C(34) 119.8(4) ? . . .
P(1) C(33) C(38) 121.7(3) ? . . .
C(34) C(33) C(38) 118.4(5) ? . . .
C(33) C(34) C(35) 120.1(5) ? . . .
C(34) C(35) C(36) 120.7(5) ? . . .
C(35) C(36) C(37) 119.0(6) ? . . .
C(36) C(37) C(38) 120.4(6) ? . . .
C(33) C(38) C(37) 121.3(4) ? . . .
P(1) C(39) C(40) 118.8(2) ? . . .
P(1) C(39) C(44) 122.0(3) ? . . .
C(40) C(39) C(44) 119.1(2) ? . . .
C(39) C(40) C(41) 120.1(4) ? . . .
C(40) C(41) C(42) 119.8(4) ? . . .
C(41) C(42) C(43) 120.6(3) ? . . .
C(42) C(43) C(44) 120.4(4) ? . . .
C(39) C(44) C(43) 119.9(4) ? . . .
P(1) C(45) C(46) 119.2(3) ? . . .
P(1) C(45) C(50) 120.2(3) ? . . .
C(46) C(45) C(50) 120.4(4) ? . . .
C(45) C(46) C(47) 117.5(5) ? . . .
C(46) C(47) C(48) 120.6(6) ? . . .
C(47) C(48) C(49) 121.7(6) ? . . .
C(48) C(49) C(50) 119.4(5) ? . . .
C(45) C(50) C(49) 120.4(5) ? . . .
P(2) C(51) C(52) 120.0(3) ? . . .
P(2) C(51) C(56) 120.6(3) ? . . .
C(52) C(51) C(56) 119.3(4) ? . . .
C(51) C(52) C(53) 119.5(4) ? . . .
C(52) C(53) C(54) 121.0(5) ? . . .
C(53) C(54) C(55) 120.0(5) ? . . .
C(54) C(55) C(56) 120.4(5) ? . . .
C(51) C(56) C(55) 119.7(5) ? . . .
P(2) C(57) C(58) 119.4(3) ? . . .
P(2) C(57) C(62) 122.0(3) ? . . .
C(58) C(57) C(62) 118.4(3) ? . . .
C(57) C(58) C(59) 120.5(5) ? . . .
C(58) C(59) C(60) 119.8(6) ? . . .
C(59) C(60) C(61) 120.1(4) ? . . .
C(60) C(61) C(62) 120.7(5) ? . . .
C(57) C(62) C(61) 120.5(5) ? . . .
P(2) C(63) C(64) 116.9(4) ? . . .
P(2) C(63) C(68) 123.9(3) ? . . .
C(64) C(63) C(68) 119.2(5) ? . . .
C(63) C(64) C(65) 120.1(5) ? . . .
C(64) C(65) C(66) 120.3(5) ? . . .
C(65) C(66) C(67) 119.8(8) ? . . .
C(66) C(67) C(68) 121.5(7) ? . . .
C(63) C(68) C(67) 119.2(4) ? . . .
C(3) C(8) H(1) 109.5 ? . . .
C(3) C(8) H(2) 109.5 ? . . .
C(3) C(8) H(3) 109.5 ? . . .
H(1) C(8) H(2) 109.5 ? . . .
H(1) C(8) H(3) 109.5 ? . . .
H(2) C(8) H(3) 109.5 ? . . .
C(4) C(9) H(4) 109.5 ? . . .
C(4) C(9) H(5) 109.5 ? . . .
C(4) C(9) H(6) 109.5 ? . . .
H(4) C(9) H(5) 109.5 ? . . .
H(4) C(9) H(6) 109.5 ? . . .
H(5) C(9) H(6) 109.5 ? . . .
C(5) C(10) H(7) 109.5 ? . . .
C(5) C(10) H(8) 109.5 ? . . .
C(5) C(10) H(9) 109.5 ? . . .
H(7) C(10) H(8) 109.5 ? . . .
H(7) C(10) H(9) 109.5 ? . . .
H(8) C(10) H(9) 109.5 ? . . .
C(6) C(11) H(10) 109.5 ? . . .
C(6) C(11) H(11) 109.5 ? . . .
C(6) C(11) H(12) 109.5 ? . . .
H(10) C(11) H(11) 109.5 ? . . .
H(10) C(11) H(12) 109.5 ? . . .
H(11) C(11) H(12) 109.5 ? . . .
C(7) C(12) H(13) 109.5 ? . . .
C(7) C(12) H(14) 109.5 ? . . .
C(7) C(12) H(15) 109.5 ? . . .
H(13) C(12) H(14) 109.5 ? . . .
H(13) C(12) H(15) 109.5 ? . . .
H(14) C(12) H(15) 109.5 ? . . .
C(13) C(18) H(16) 109.5 ? . . .
C(13) C(18) H(17) 109.5 ? . . .
C(13) C(18) H(18) 109.5 ? . . .
H(16) C(18) H(17) 109.5 ? . . .
H(16) C(18) H(18) 109.5 ? . . .
H(17) C(18) H(18) 109.5 ? . . .
C(14) C(19) H(19) 109.5 ? . . .
C(14) C(19) H(20) 109.5 ? . . .
C(14) C(19) H(21) 109.5 ? . . .
H(19) C(19) H(20) 109.5 ? . . .
H(19) C(19) H(21) 109.5 ? . . .
H(20) C(19) H(21) 109.5 ? . . .
C(15) C(20) H(22) 109.5 ? . . .
C(15) C(20) H(23) 109.5 ? . . .
C(15) C(20) H(24) 109.5 ? . . .
H(22) C(20) H(23) 109.5 ? . . .
H(22) C(20) H(24) 109.5 ? . . .
H(23) C(20) H(24) 109.5 ? . . .
C(16) C(21) H(25) 109.5 ? . . .
C(16) C(21) H(26) 109.5 ? . . .
C(16) C(21) H(27) 109.5 ? . . .
H(25) C(21) H(26) 109.5 ? . . .
H(25) C(21) H(27) 109.5 ? . . .
H(26) C(21) H(27) 109.5 ? . . .
C(17) C(22) H(28) 109.5 ? . . .
C(17) C(22) H(29) 109.5 ? . . .
C(17) C(22) H(30) 109.5 ? . . .
H(28) C(22) H(29) 109.5 ? . . .
H(28) C(22) H(30) 109.5 ? . . .
H(29) C(22) H(30) 109.5 ? . . .
C(23) C(28) H(31) 109.5 ? . . .
C(23) C(28) H(32) 109.5 ? . . .
C(23) C(28) H(33) 109.5 ? . . .
H(31) C(28) H(32) 109.5 ? . . .
H(31) C(28) H(33) 109.5 ? . . .
H(32) C(28) H(33) 109.5 ? . . .
C(24) C(29) H(34) 109.5 ? . . .
C(24) C(29) H(35) 109.5 ? . . .
C(24) C(29) H(36) 109.5 ? . . .
H(34) C(29) H(35) 109.5 ? . . .
H(34) C(29) H(36) 109.5 ? . . .
H(35) C(29) H(36) 109.5 ? . . .
C(25) C(30) H(37) 109.5 ? . . .
C(25) C(30) H(38) 109.5 ? . . .
C(25) C(30) H(39) 109.5 ? . . .
H(37) C(30) H(38) 109.5 ? . . .
H(37) C(30) H(39) 109.5 ? . . .
H(38) C(30) H(39) 109.5 ? . . .
C(26) C(31) H(40) 109.5 ? . . .
C(26) C(31) H(41) 109.5 ? . . .
C(26) C(31) H(42) 109.5 ? . . .
H(40) C(31) H(41) 109.5 ? . . .
H(40) C(31) H(42) 109.5 ? . . .
H(41) C(31) H(42) 109.5 ? . . .
C(27) C(32) H(43) 109.5 ? . . .
C(27) C(32) H(44) 109.5 ? . . .
C(27) C(32) H(45) 109.5 ? . . .
H(43) C(32) H(44) 109.5 ? . . .
H(43) C(32) H(45) 109.5 ? . . .
H(44) C(32) H(45) 109.5 ? . . .
C(33) C(34) H(46) 120.0 ? . . .
C(35) C(34) H(46) 120.0 ? . . .
C(34) C(35) H(47) 119.6 ? . . .
C(36) C(35) H(47) 119.6 ? . . .
C(35) C(36) H(48) 120.5 ? . . .
C(37) C(36) H(48) 120.5 ? . . .
C(36) C(37) H(49) 119.8 ? . . .
C(38) C(37) H(49) 119.8 ? . . .
C(33) C(38) H(50) 119.3 ? . . .
C(37) C(38) H(50) 119.3 ? . . .
C(39) C(40) H(51) 119.9 ? . . .
C(41) C(40) H(51) 119.9 ? . . .
C(40) C(41) H(52) 120.1 ? . . .
C(42) C(41) H(52) 120.1 ? . . .
C(41) C(42) H(53) 119.7 ? . . .
C(43) C(42) H(53) 119.7 ? . . .
C(42) C(43) H(54) 119.8 ? . . .
C(44) C(43) H(54) 119.8 ? . . .
C(39) C(44) H(55) 120.0 ? . . .
C(43) C(44) H(55) 120.0 ? . . .
C(45) C(46) H(56) 121.2 ? . . .
C(47) C(46) H(56) 121.2 ? . . .
C(46) C(47) H(57) 119.7 ? . . .
C(48) C(47) H(57) 119.7 ? . . .
C(47) C(48) H(58) 119.2 ? . . .
C(49) C(48) H(58) 119.2 ? . . .
C(48) C(49) H(59) 120.3 ? . . .
C(50) C(49) H(59) 120.3 ? . . .
C(45) C(50) H(60) 119.8 ? . . .
C(49) C(50) H(60) 119.8 ? . . .
C(51) C(52) H(61) 120.2 ? . . .
C(53) C(52) H(61) 120.2 ? . . .
C(52) C(53) H(62) 119.5 ? . . .
C(54) C(53) H(62) 119.5 ? . . .
C(53) C(54) H(63) 120.0 ? . . .
C(55) C(54) H(63) 120.0 ? . . .
C(54) C(55) H(64) 119.8 ? . . .
C(56) C(55) H(64) 119.8 ? . . .
C(51) C(56) H(65) 120.2 ? . . .
C(55) C(56) H(65) 120.2 ? . . .
C(57) C(58) H(67) 119.8 ? . . .
C(59) C(58) H(67) 119.8 ? . . .
C(58) C(59) H(66) 120.1 ? . . .
C(60) C(59) H(66) 120.1 ? . . .
C(59) C(60) H(68) 120.0 ? . . .
C(61) C(60) H(68) 120.0 ? . . .
C(60) C(61) H(69) 119.7 ? . . .
C(62) C(61) H(69) 119.7 ? . . .
C(57) C(62) H(70) 119.7 ? . . .
C(61) C(62) H(70) 119.7 ? . . .
C(63) C(64) H(71) 120.0 ? . . .
C(65) C(64) H(71) 120.0 ? . . .
C(64) C(65) H(72) 119.9 ? . . .
C(66) C(65) H(72) 119.9 ? . . .
C(65) C(66) H(73) 120.1 ? . . .
C(67) C(66) H(73) 120.1 ? . . .
C(66) C(67) H(74) 119.3 ? . . .
C(68) C(67) H(74) 119.3 ? . . .
C(63) C(68) H(75) 120.4 ? . . .
C(67) C(68) H(75) 120.4 ? . . .

loop_
_geom_bond_atom_site_label_1
_geom_bond_atom_site_label_2
_geom_bond_distance
_geom_bond_publ_flag
_geom_bond_site_symmetry_1
_geom_bond_site_symmetry_2
Ru(1) Ru(2) 2.8315(5) ? . .
Ru(1) Ru(3) 2.8293(4) ? . .
Ru(1) N(1) 2.055(3) ? . .
Ru(1) N(3) 2.042(3) ? . .
Ru(1) C(3) 2.166(5) ? . .
Ru(1) C(4) 2.165(4) ? . .
Ru(1) C(5) 2.153(6) ? . .
Ru(1) C(6) 2.127(5) ? . .
Ru(1) C(7) 2.141(6) ? . .
Ru(2) Ru(3) 2.8102(4) ? . .
Ru(2) N(1) 2.049(3) ? . .
Ru(2) N(3) 2.041(2) ? . .
Ru(2) C(13) 2.153(3) ? . .
Ru(2) C(14) 2.129(4) ? . .
Ru(2) C(15) 2.142(4) ? . .
Ru(2) C(16) 2.164(5) ? . .
Ru(2) C(17) 2.195(4) ? . .
Ru(3) N(1) 2.051(2) ? . .
Ru(3) N(3) 2.047(3) ? . .
Ru(3) C(23) 2.165(6) ? . .
Ru(3) C(24) 2.147(5) ? . .
Ru(3) C(25) 2.142(3) ? . .
Ru(3) C(26) 2.134(3) ? . .
Ru(3) C(27) 2.159(5) ? . .
P(1) N(5) 1.577(3) ? . .
P(1) C(33) 1.802(4) ? . .
P(1) C(39) 1.791(3) ? . .
P(1) C(45) 1.799(4) ? . .
P(2) N(5) 1.578(3) ? . .
P(2) C(51) 1.795(4) ? . .
P(2) C(57) 1.799(3) ? . .
P(2) C(63) 1.804(5) ? . .
N(1) C(1) 1.326(5) ? . .
N(2) C(1) 1.163(6) ? . .
N(3) C(2) 1.317(5) ? . .
N(4) C(2) 1.159(6) ? . .
C(3) C(4) 1.385(8) ? . .
C(3) C(7) 1.400(6) ? . .
C(3) C(8) 1.507(7) ? . .
C(4) C(5) 1.417(6) ? . .
C(4) C(9) 1.494(6) ? . .
C(5) C(6) 1.423(7) ? . .
C(5) C(10) 1.502(10) ? . .
C(6) C(7) 1.432(8) ? . .
C(6) C(11) 1.495(6) ? . .
C(7) C(12) 1.500(11) ? . .
C(13) C(14) 1.432(5) ? . .
C(13) C(17) 1.417(8) ? . .
C(13) C(18) 1.492(6) ? . .
C(14) C(15) 1.416(6) ? . .
C(14) C(19) 1.504(7) ? . .
C(15) C(16) 1.425(8) ? . .
C(15) C(20) 1.504(6) ? . .
C(16) C(17) 1.412(6) ? . .
C(16) C(21) 1.517(9) ? . .
C(17) C(22) 1.495(8) ? . .
C(23) C(24) 1.417(9) ? . .
C(23) C(27) 1.346(9) ? . .
C(23) C(28) 1.542(9) ? . .
C(24) C(25) 1.472(9) ? . .
C(24) C(29) 1.475(9) ? . .
C(25) C(26) 1.415(7) ? . .
C(25) C(30) 1.497(9) ? . .
C(26) C(27) 1.394(7) ? . .
C(26) C(31) 1.507(9) ? . .
C(27) C(32) 1.517(9) ? . .
C(33) C(34) 1.363(6) ? . .
C(33) C(38) 1.361(7) ? . .
C(34) C(35) 1.394(10) ? . .
C(35) C(36) 1.359(9) ? . .
C(36) C(37) 1.351(8) ? . .
C(37) C(38) 1.380(10) ? . .
C(39) C(40) 1.395(6) ? . .
C(39) C(44) 1.393(6) ? . .
C(40) C(41) 1.383(4) ? . .
C(41) C(42) 1.376(7) ? . .
C(42) C(43) 1.367(7) ? . .
C(43) C(44) 1.381(4) ? . .
C(45) C(46) 1.385(7) ? . .
C(45) C(50) 1.387(6) ? . .
C(46) C(47) 1.415(9) ? . .
C(47) C(48) 1.357(10) ? . .
C(48) C(49) 1.350(10) ? . .
C(49) C(50) 1.379(8) ? . .
C(51) C(52) 1.386(6) ? . .
C(51) C(56) 1.386(6) ? . .
C(52) C(53) 1.379(7) ? . .
C(53) C(54) 1.351(8) ? . .
C(54) C(55) 1.370(9) ? . .
C(55) C(56) 1.378(8) ? . .
C(57) C(58) 1.389(7) ? . .
C(57) C(62) 1.376(6) ? . .
C(58) C(59) 1.376(5) ? . .
C(59) C(60) 1.373(10) ? . .
C(60) C(61) 1.353(10) ? . .
C(61) C(62) 1.374(6) ? . .
C(63) C(64) 1.371(5) ? . .
C(63) C(68) 1.379(7) ? . .
C(64) C(65) 1.386(10) ? . .
C(65) C(66) 1.369(12) ? . .
C(66) C(67) 1.330(8) ? . .
C(67) C(68) 1.394(10) ? . .
C(8) H(1) 0.950 ? . .
C(8) H(2) 0.950 ? . .
C(8) H(3) 0.950 ? . .
C(9) H(4) 0.950 ? . .
C(9) H(5) 0.950 ? . .
C(9) H(6) 0.950 ? . .
C(10) H(7) 0.950 ? . .
C(10) H(8) 0.950 ? . .
C(10) H(9) 0.950 ? . .
C(11) H(10) 0.950 ? . .
C(11) H(11) 0.950 ? . .
C(11) H(12) 0.950 ? . .
C(12) H(13) 0.950 ? . .
C(12) H(14) 0.950 ? . .
C(12) H(15) 0.950 ? . .
C(18) H(16) 0.950 ? . .
C(18) H(17) 0.950 ? . .
C(18) H(18) 0.950 ? . .
C(19) H(19) 0.950 ? . .
C(19) H(20) 0.950 ? . .
C(19) H(21) 0.950 ? . .
C(20) H(22) 0.950 ? . .
C(20) H(23) 0.950 ? . .
C(20) H(24) 0.950 ? . .
C(21) H(25) 0.950 ? . .
C(21) H(26) 0.950 ? . .
C(21) H(27) 0.950 ? . .
C(22) H(28) 0.950 ? . .
C(22) H(29) 0.950 ? . .
C(22) H(30) 0.950 ? . .
C(28) H(31) 0.950 ? . .
C(28) H(32) 0.950 ? . .
C(28) H(33) 0.950 ? . .
C(29) H(34) 0.950 ? . .
C(29) H(35) 0.950 ? . .
C(29) H(36) 0.950 ? . .
C(30) H(37) 0.950 ? . .
C(30) H(38) 0.950 ? . .
C(30) H(39) 0.950 ? . .
C(31) H(40) 0.950 ? . .
C(31) H(41) 0.950 ? . .
C(31) H(42) 0.950 ? . .
C(32) H(43) 0.950 ? . .
C(32) H(44) 0.950 ? . .
C(32) H(45) 0.950 ? . .
C(34) H(46) 0.950 ? . .
C(35) H(47) 0.950 ? . .
C(36) H(48) 0.950 ? . .
C(37) H(49) 0.950 ? . .
C(38) H(50) 0.950 ? . .
C(40) H(51) 0.950 ? . .
C(41) H(52) 0.950 ? . .
C(42) H(53) 0.950 ? . .
C(43) H(54) 0.950 ? . .
C(44) H(55) 0.950 ? . .
C(46) H(56) 0.950 ? . .
C(47) H(57) 0.950 ? . .
C(48) H(58) 0.950 ? . .
C(49) H(59) 0.950 ? . .
C(50) H(60) 0.950 ? . .
C(52) H(61) 0.950 ? . .
C(53) H(62) 0.950 ? . .
C(54) H(63) 0.950 ? . .
C(55) H(64) 0.950 ? . .
C(56) H(65) 0.950 ? . .
C(58) H(67) 0.950 ? . .
C(59) H(66) 0.950 ? . .
C(60) H(68) 0.950 ? . .
C(61) H(69) 0.950 ? . .
C(62) H(70) 0.950 ? . .
C(64) H(71) 0.950 ? . .
C(65) H(72) 0.950 ? . .
C(66) H(73) 0.950 ? . .
C(67) H(74) 0.950 ? . .
C(68) H(75) 0.950 ? . .
